data_7229902
loop_
_publ_author_name
'Amombo Noa, Francoise M.'
'Mehlana, Gift'

_publ_section_title
;
 Co-crystals and Salts of Vanillic Acid and Vanillin with Amines
;
_journal_coden_ASTM CRECF4
_journal_issue 7
_journal_name_full CrystEngComm
_journal_page_first 896
_journal_page_last 905
_journal_paper_doi 10.1039/c7ce02022h
_journal_volume 20
_journal_year 2018
_chemical_formula_sum 'C14 H20 N4 O4'
_chemical_formula_weight 308.34
_space_group_crystal_system orthorhombic
_space_group_IT_number 61
_space_group_name_Hall '-P 2ac 2ab'
_space_group_name_H-M_alt 'P b c a'
_symmetry_space_group_name_Hall '-P 2ac 2ab'
_symmetry_space_group_name_H-M 'P b c a'
_atom_sites_solution_hydrogens mixed
_audit_creation_method SHELXL-2017/1
_audit_update_record
;
2017-09-11 deposited with the CCDC.
2018-01-08 downloaded from the CCDC.
;
_cell_angle_alpha 90
_cell_angle_beta 90
_cell_angle_gamma 90
_cell_formula_units_Z 8
_cell_length_a 17.887(2)
_cell_length_b 7.0953(9)
_cell_length_c 23.419(3)
_cell_measurement_reflns_used 38485
_cell_measurement_temperature 173(2)
_cell_measurement_theta_max 28.317
_cell_measurement_theta_min 1.739
_cell_volume 2972.2(6)
_computing_cell_refinement 'SAINT-Plus (Bruker, 2004)'
_computing_data_collection 'APEX2 (Bruker, 2005)'
_computing_data_reduction 'SAINT-Plus and XPREP (Bruker 2004)'
_computing_molecular_graphics 'X-seed (Barbour, 1999)'
_computing_publication_material 'SHELXS-2017 (Sheldrick, 2017)'
_computing_structure_refinement 'SHELXL-2017/1 (Sheldrick, 2017)'
_computing_structure_solution 'SHELXS-2017 (Sheldrick, 2017)'
_diffrn_ambient_temperature 173(2)
_diffrn_measured_fraction_theta_full 1.000
_diffrn_measured_fraction_theta_max 1.000
_diffrn_measurement_device_type 'Bruker Kappa Duo Apex II diffractometer'
_diffrn_measurement_method '1.2\% \f scans and \w scans'
_diffrn_radiation_type MoK\a
_diffrn_radiation_wavelength 0.71073
_diffrn_reflns_av_R_equivalents 0.0478
_diffrn_reflns_av_unetI/netI 0.0242
_diffrn_reflns_Laue_measured_fraction_full 1.000
_diffrn_reflns_Laue_measured_fraction_max 1.000
_diffrn_reflns_limit_h_max 23
_diffrn_reflns_limit_h_min -23
_diffrn_reflns_limit_k_max 9
_diffrn_reflns_limit_k_min -9
_diffrn_reflns_limit_l_max 31
_diffrn_reflns_limit_l_min -31
_diffrn_reflns_number 38485
_diffrn_reflns_point_group_measured_fraction_full 1.000
_diffrn_reflns_point_group_measured_fraction_max 1.000
_diffrn_reflns_theta_full 25.242
_diffrn_reflns_theta_max 28.317
_diffrn_reflns_theta_min 1.739
_diffrn_source 'fine-focus sealed tube'
_exptl_absorpt_coefficient_mu 0.103
_exptl_absorpt_correction_type multi-scan
_exptl_absorpt_process_details '(SADABS; Sheldrick, 1996)'
_exptl_crystal_colour colourless
_exptl_crystal_density_diffrn 1.378
_exptl_crystal_density_meas ?
_exptl_crystal_density_method 'not measured'
_exptl_crystal_description needles
_exptl_crystal_F_000 1312
_exptl_crystal_size_max 0.60
_exptl_crystal_size_mid 0.31
_exptl_crystal_size_min 0.08
_exptl_transmission_factor_max 0.992
_exptl_transmission_factor_min 0.940
_refine_diff_density_max 0.352
_refine_diff_density_min -0.234
_refine_diff_density_rms 0.050
_refine_ls_extinction_method none
_refine_ls_goodness_of_fit_ref 1.026
_refine_ls_hydrogen_treatment mixed
_refine_ls_matrix_type full
_refine_ls_number_parameters 208
_refine_ls_number_reflns 3711
_refine_ls_number_restraints 0
_refine_ls_restrained_S_all 1.026
_refine_ls_R_factor_all 0.0492
_refine_ls_R_factor_gt 0.0382
_refine_ls_shift/su_max 0.000
_refine_ls_shift/su_mean 0.000
_refine_ls_structure_factor_coef Fsqd
_refine_ls_weighting_details 'w=1/[\s^2^(Fo^2^)+(0.0524P)^2^+0.8141P] where P=(Fo^2^+2Fc^2^)/3'
_refine_ls_weighting_scheme calc
_refine_ls_wR_factor_gt 0.0945
_refine_ls_wR_factor_ref 0.1019
_reflns_Friedel_coverage 0.000
_reflns_number_gt 3036
_reflns_number_total 3711
_reflns_threshold_expression 'I > 2\s(I)'
_cod_data_source_file c7ce02022h2.cif
_cod_data_source_block vahexa
_cod_depositor_comments
;
The following automatic conversions were performed:

'_exptl_crystal_density_meas' value 'none' was changed to '?' - the
value is perceived as not measured.

Automatic conversion script
Id: cif_fix_values 4973 2017-02-22 13:04:09Z antanas 

 Updated bibliographic information.

 Antanas Vaitkus,
 2019-09-19
;
_cod_database_code 7229902
_shelx_shelxl_version_number 2017/1
_shelx_space_group_comment
;
The symmetry employed for this shelxl refinement is uniquely defined
by the following loop, which should always be used as a source of
symmetry information in preference to the above space-group names.
They are only intended as comments.
;
_exptl_absorpt_special_details 'Absorption corrections were made using the program SADABS (Sheldrick, 1996)'

loop_
_space_group_symop_operation_xyz
'x, y, z'
'-x+1/2, -y, z+1/2'
'x+1/2, -y+1/2, -z'
'-x, y+1/2, -z+1/2'
'-x, -y, -z'
'x-1/2, y, -z-1/2'
'-x-1/2, y-1/2, z'
'x, -y-1/2, z-1/2'

loop_
_atom_site_label
_atom_site_type_symbol
_atom_site_fract_x
_atom_site_fract_y
_atom_site_fract_z
_atom_site_U_iso_or_equiv
_atom_site_adp_type
_atom_site_occupancy
_atom_site_site_symmetry_order
_atom_site_calc_flag
_atom_site_refinement_flags_posn
_atom_site_refinement_flags_adp
O4 O 0.16076(5) 0.86687(12) 0.03796(3) 0.0236(2) Uani 1 1 d . .
N3 N 0.12674(5) 0.30017(14) 0.37261(4) 0.0196(2) Uani 1 1 d . .
N2 N 0.18207(5) 0.07052(14) 0.43785(4) 0.0222(2) Uani 1 1 d . .
N1 N 0.11272(5) 0.34028(14) 0.47586(4) 0.0188(2) Uani 1 1 d . .
C9 C 0.12223(6) 0.43558(16) 0.42051(5) 0.0202(2) Uani 1 1 d . .
H9A H 0.168459 0.512254 0.421473 0.024 Uiso 1 1 calc R U
H9B H 0.079570 0.521908 0.414089 0.024 Uiso 1 1 calc R U
N4 N 0.04602(5) 0.08695(14) 0.42697(4) 0.0230(2) Uani 1 1 d . .
O1 O 0.12281(5) 0.74073(14) 0.30647(4) 0.0337(2) Uani 1 1 d . .
C4 C 0.12343(6) 0.93465(16) 0.13487(5) 0.0180(2) Uani 1 1 d . .
O2 O 0.16164(6) 0.46131(14) 0.27412(4) 0.0382(3) Uani 1 1 d . .
C2 C 0.15421(6) 0.70753(16) 0.20783(5) 0.0192(2) Uani 1 1 d . .
C5 C 0.15936(6) 0.82062(16) 0.09397(5) 0.0174(2) Uani 1 1 d . .
C1 C 0.14509(7) 0.64164(18) 0.26760(5) 0.0230(2) Uani 1 1 d . .
C3 C 0.12144(6) 0.87830(16) 0.19143(5) 0.0197(2) Uani 1 1 d . .
H3 H 0.097795 0.955672 0.219174 0.024 Uiso 1 1 calc R U
C6 C 0.19490(6) 0.65666(16) 0.11113(5) 0.0208(2) Uani 1 1 d . .
H6 H 0.221598 0.583373 0.083986 0.025 Uiso 1 1 calc R U
C12 C 0.05709(7) 0.18572(18) 0.37267(5) 0.0242(3) Uani 1 1 d . .
H12A H 0.013765 0.269199 0.365429 0.029 Uiso 1 1 calc R U
H12B H 0.059472 0.092282 0.341328 0.029 Uiso 1 1 calc R U
C11 C 0.19039(6) 0.17057(17) 0.38364(5) 0.0231(2) Uani 1 1 d . .
H11A H 0.193790 0.077746 0.352186 0.028 Uiso 1 1 calc R U
H11B H 0.237485 0.243846 0.384236 0.028 Uiso 1 1 calc R U
C7 C 0.19177(6) 0.59866(16) 0.16769(5) 0.0215(2) Uani 1 1 d . .
H7 H 0.215306 0.484544 0.178964 0.026 Uiso 1 1 calc R U
C10 C 0.17693(7) 0.21079(17) 0.48372(5) 0.0235(2) Uani 1 1 d . .
H10A H 0.223740 0.285159 0.484857 0.028 Uiso 1 1 calc R U
H10B H 0.171735 0.145038 0.520793 0.028 Uiso 1 1 calc R U
C13 C 0.04365(6) 0.22644(17) 0.47324(5) 0.0233(2) Uani 1 1 d . .
H13B H 0.036576 0.160546 0.510105 0.028 Uiso 1 1 calc R U
H13A H 0.000322 0.311060 0.467368 0.028 Uiso 1 1 calc R U
O3 O 0.09184(5) 1.09488(12) 0.11289(4) 0.0259(2) Uani 1 1 d . .
C14 C 0.11135(7) -0.03599(17) 0.43624(6) 0.0248(3) Uani 1 1 d . .
H14A H 0.105050 -0.104572 0.472738 0.030 Uiso 1 1 calc R U
H14B H 0.113818 -0.130437 0.405182 0.030 Uiso 1 1 calc R U
C8 C 0.05961(8) 1.22402(19) 0.15263(6) 0.0321(3) Uani 1 1 d . .
H8A H 0.016718 1.164624 0.171450 0.048 Uiso 1 1 calc R U
H8B H 0.042992 1.337354 0.132356 0.048 Uiso 1 1 calc R U
H8C H 0.096985 1.258729 0.181362 0.048 Uiso 1 1 calc R U
H2 H 0.1476(11) 0.410(3) 0.3121(9) 0.068(6) Uiso 1 1 d . .
H5 H 0.1355(10) 0.966(3) 0.0295(8) 0.052(5) Uiso 1 1 d . .

loop_
_atom_site_aniso_label
_atom_site_aniso_U_11
_atom_site_aniso_U_22
_atom_site_aniso_U_33
_atom_site_aniso_U_23
_atom_site_aniso_U_13
_atom_site_aniso_U_12
O4 0.0324(5) 0.0236(4) 0.0147(4) 0.0042(3) 0.0027(3) 0.0069(4)
N3 0.0259(5) 0.0180(5) 0.0149(4) 0.0020(4) 0.0007(4) 0.0014(4)
N2 0.0229(5) 0.0194(5) 0.0243(5) 0.0034(4) -0.0016(4) 0.0035(4)
N1 0.0222(4) 0.0188(5) 0.0155(5) 0.0002(4) 0.0005(3) -0.0025(4)
C9 0.0269(5) 0.0147(5) 0.0189(6) 0.0012(4) 0.0015(4) -0.0009(4)
N4 0.0225(5) 0.0218(5) 0.0248(5) -0.0014(4) -0.0003(4) -0.0051(4)
O1 0.0509(6) 0.0318(5) 0.0183(4) 0.0005(4) 0.0084(4) 0.0054(4)
C4 0.0173(5) 0.0172(5) 0.0195(5) 0.0012(4) -0.0002(4) 0.0002(4)
O2 0.0672(7) 0.0280(5) 0.0195(5) 0.0088(4) 0.0123(4) 0.0110(5)
C2 0.0208(5) 0.0210(6) 0.0158(5) 0.0023(4) 0.0013(4) -0.0010(4)
C5 0.0180(5) 0.0188(5) 0.0153(5) 0.0020(4) 0.0008(4) -0.0021(4)
C1 0.0260(5) 0.0260(6) 0.0168(5) 0.0026(5) 0.0019(4) 0.0003(5)
C3 0.0214(5) 0.0207(5) 0.0170(5) -0.0018(4) 0.0031(4) 0.0011(4)
C6 0.0245(5) 0.0195(5) 0.0184(6) 0.0002(4) 0.0043(4) 0.0028(4)
C12 0.0257(6) 0.0257(6) 0.0213(6) -0.0009(5) -0.0081(4) 0.0000(5)
C11 0.0230(5) 0.0228(6) 0.0235(6) 0.0015(5) 0.0059(4) 0.0031(5)
C7 0.0250(5) 0.0196(5) 0.0200(6) 0.0034(4) 0.0024(4) 0.0032(4)
C10 0.0248(5) 0.0255(6) 0.0203(6) 0.0024(5) -0.0065(4) 0.0004(5)
C13 0.0208(5) 0.0253(6) 0.0237(6) -0.0010(5) 0.0059(4) -0.0028(5)
O3 0.0348(5) 0.0219(4) 0.0211(4) 0.0021(3) 0.0020(3) 0.0117(4)
C14 0.0323(6) 0.0160(5) 0.0260(6) 0.0028(5) 0.0005(5) -0.0019(5)
C8 0.0406(7) 0.0248(6) 0.0309(7) -0.0020(5) 0.0033(6) 0.0128(6)

loop_
_atom_type_symbol
_atom_type_description
_atom_type_scat_dispersion_real
_atom_type_scat_dispersion_imag
_atom_type_scat_source
C C 0.0033 0.0016 'International Tables Vol C Tables 4.2.6.8 and 6.1.1.4'
H H 0.0000 0.0000 'International Tables Vol C Tables 4.2.6.8 and 6.1.1.4'
N N 0.0061 0.0033 'International Tables Vol C Tables 4.2.6.8 and 6.1.1.4'
O O 0.0106 0.0060 'International Tables Vol C Tables 4.2.6.8 and 6.1.1.4'

loop_
_geom_angle_atom_site_label_1
_geom_angle_atom_site_label_2
_geom_angle_atom_site_label_3
_geom_angle
C9 N3 C11 108.17(9)
C9 N3 C12 107.96(9)
C11 N3 C12 107.68(9)
C11 N2 C10 108.22(9)
C11 N2 C14 108.30(9)
C10 N2 C14 108.22(9)
C9 N1 C13 108.13(9)
C9 N1 C10 107.73(9)
C13 N1 C10 108.31(9)
N1 C9 N3 112.07(9)
C12 N4 C13 108.78(9)
C12 N4 C14 107.67(9)
C13 N4 C14 108.24(9)
O3 C4 C3 126.07(10)
O3 C4 C5 114.16(10)
C3 C4 C5 119.76(10)
C7 C2 C3 119.87(10)
C7 C2 C1 121.05(10)
C3 C2 C1 119.02(10)
O4 C5 C6 118.46(10)
O4 C5 C4 121.90(10)
C6 C5 C4 119.63(10)
O1 C1 O2 123.09(11)
O1 C1 C2 124.00(11)
O2 C1 C2 112.89(10)
C4 C3 C2 120.12(10)
C5 C6 C7 120.48(10)
N4 C12 N3 112.03(9)
N2 C11 N3 111.93(9)
C6 C7 C2 120.00(11)
N2 C10 N1 112.22(9)
N4 C13 N1 112.04(9)
C4 O3 C8 117.02(9)
N2 C14 N4 112.38(9)

loop_
_geom_bond_atom_site_label_1
_geom_bond_atom_site_label_2
_geom_bond_distance
O4 C5 1.3523(13)
N3 C9 1.4791(15)
N3 C11 1.4861(15)
N3 C12 1.4871(15)
N2 C11 1.4621(15)
N2 C10 1.4673(16)
N2 C14 1.4740(15)
N1 C9 1.4719(14)
N1 C13 1.4773(14)
N1 C10 1.4823(15)
N4 C12 1.4655(16)
N4 C13 1.4681(15)
N4 C14 1.4744(16)
O1 C1 1.2173(15)
C4 O3 1.3700(13)
C4 C3 1.3840(16)
C4 C5 1.4089(15)
O2 C1 1.3221(16)
C2 C7 1.3898(16)
C2 C3 1.3997(16)
C2 C1 1.4847(15)
C5 C6 1.3852(16)
C6 C7 1.3883(16)
O3 C8 1.4276(15)

loop_
_geom_hbond_atom_site_label_D
_geom_hbond_atom_site_label_H
_geom_hbond_atom_site_label_A
_geom_hbond_distance_DH
_geom_hbond_distance_HA
_geom_hbond_distance_DA
_geom_hbond_angle_DHA
_geom_hbond_site_symmetry_A
_geom_hbond_publ_flag
C10 H10A O4 0.99 2.64 3.2165(14) 117.2 2_565 yes
C14 H14A O4 0.99 2.61 3.4595(15) 144.5 8_566 yes
C14 H14B O1 0.99 2.49 3.4333(16) 158.9 1_545 yes
C8 H8A O1 0.98 2.61 3.4027(17) 138.6 4 yes
O2 H2 N3 0.99(2) 1.66(2) 2.6490(13) 173.3(19) . yes
O4 H5 N1 0.860(19) 1.91(2) 2.6779(13) 148.7(18) 8_575 yes
